data_8105097
loop_
_publ_author_name
'Tan, Yee Seng'
'Tiekink, Edward R.T.'

_publ_section_title
;
 Crystal structure of
 catena-poly[(\m2-pyrazine-N,N&#x2032;)-bis(O,O&#x2032;-di-isopropyldithiophosphato-S,S&#x2032;)cadmium(II)
 acetonitrile di-solvate], [C16H32CdN2O4P2S4&#x22C5;2(C2H3N)]n
;
_journal_issue 2
_journal_name_full 'Zeitschrift f\"ur Kristallographie - New Crystal Structures'
_journal_page_first 323
_journal_page_last 325
_journal_paper_doi 10.1515/ncrs-2019-0649
_journal_volume 235
_journal_year 2020
_chemical_formula_moiety 'C16 H32 Cd N2 O4 P2 S4, 2(C2 H3 N) '
_chemical_formula_sum 'C20 H38 Cd N4 O4 P2 S4'
_chemical_formula_weight 701.12
_space_group_crystal_system triclinic
_space_group_IT_number 2
_space_group_name_Hall '-P 1'
_space_group_name_H-M_alt 'P -1'
_atom_sites_solution_hydrogens geom
_atom_sites_solution_primary direct
_atom_sites_solution_secondary difmap
_audit_creation_method SHELXL-2014/7
_cell_angle_alpha 85.713(2)
_cell_angle_beta 89.877(2)
_cell_angle_gamma 86.048(2)
_cell_formula_units_Z 2
_cell_length_a 9.6352(2)
_cell_length_b 11.3986(2)
_cell_length_c 14.8017(3)
_cell_measurement_reflns_used 27198
_cell_measurement_temperature 100(2)
_cell_measurement_theta_max 76.0670
_cell_measurement_theta_min 3.8990
_cell_volume 1617.23(6)
_computing_cell_refinement 'CrysAlisPro [1]'
_computing_data_collection 'CrysAlisPro [1]'
_computing_data_reduction 'CrysAlisPro [1]'
_computing_molecular_graphics 'ORTEP-3 for Windows [4]'
_computing_publication_material 'SHELXL-2014/7 [3]'
_computing_structure_refinement 'SHELXL-2014/7 [3]'
_computing_structure_solution 'SHELXT 2014/5 [2]'
_diffrn_ambient_temperature 100(2)
_diffrn_detector_area_resol_mean 5.2558
_diffrn_measured_fraction_theta_full 0.999
_diffrn_measured_fraction_theta_max 0.999
_diffrn_measurement_device_type 'XtaLAB Synergy, Dualflex, AtlasS2'
_diffrn_measurement_method '\w scans'
_diffrn_radiation_type CuK\a
_diffrn_radiation_wavelength 1.54184
_diffrn_reflns_av_R_equivalents 0.0262
_diffrn_reflns_av_unetI/netI 0.0156
_diffrn_reflns_Laue_measured_fraction_full 0.999
_diffrn_reflns_Laue_measured_fraction_max 0.999
_diffrn_reflns_limit_h_max 11
_diffrn_reflns_limit_h_min -11
_diffrn_reflns_limit_k_max 13
_diffrn_reflns_limit_k_min -13
_diffrn_reflns_limit_l_max 17
_diffrn_reflns_limit_l_min -17
_diffrn_reflns_number 35021
_diffrn_reflns_point_group_measured_fraction_full 0.999
_diffrn_reflns_point_group_measured_fraction_max 0.999
_diffrn_reflns_theta_full 67.066
_diffrn_reflns_theta_max 67.066
_diffrn_reflns_theta_min 2.994
_diffrn_source 'micro-focus sealed X-ray tube'
_exptl_absorpt_coefficient_mu 9.012
_exptl_absorpt_correction_T_max 0.859
_exptl_absorpt_correction_T_min 0.266
_exptl_absorpt_correction_type gaussian
_exptl_absorpt_process_details 'CrysAlisPro [1]'
_exptl_crystal_colour yellow
_exptl_crystal_density_diffrn 1.440
_exptl_crystal_description prism
_exptl_crystal_F_000 720
_exptl_crystal_size_max 0.197
_exptl_crystal_size_mid 0.160
_exptl_crystal_size_min 0.113
_refine_diff_density_max 1.273
_refine_diff_density_min -0.548
_refine_diff_density_rms 0.080
_refine_ls_extinction_coef .
_refine_ls_extinction_method none
_refine_ls_goodness_of_fit_ref 1.112
_refine_ls_hydrogen_treatment constr
_refine_ls_matrix_type full
_refine_ls_number_parameters 326
_refine_ls_number_reflns 5774
_refine_ls_number_restraints 0
_refine_ls_restrained_S_all 1.112
_refine_ls_R_factor_all 0.0288
_refine_ls_R_factor_gt 0.0285
_refine_ls_shift/su_max 0.001
_refine_ls_shift/su_mean 0.000
_refine_ls_structure_factor_coef Fsqd
_refine_ls_weighting_details 'w=1/[\s^2^(Fo^2^)+(0.0317P)^2^+4.8743P] where P=(Fo^2^+2Fc^2^)/3'
_refine_ls_weighting_scheme calc
_refine_ls_wR_factor_gt 0.0827
_refine_ls_wR_factor_ref 0.0829
_reflns_Friedel_coverage 0.000
_reflns_Friedel_fraction_full .
_reflns_Friedel_fraction_max .
_reflns_number_gt 5699
_reflns_number_total 5774
_reflns_threshold_expression 'I > 2\s(I)'
_cod_data_source_file suppl_ncrs-2019-0649_suppl.cif
_cod_data_source_block shelx
_cod_database_code 8105097
_shelx_shelxl_version_number 2014/7
_shelx_space_group_comment
;
The symmetry employed for this shelxl refinement is uniquely defined
by the following loop, which should always be used as a source of
symmetry information in preference to the above space-group names.
They are only intended as comments.
;
_shelx_estimated_absorpt_t_min 0.270
_shelx_estimated_absorpt_t_max 0.429

loop_
_space_group_symop_operation_xyz
'x, y, z'
'-x, -y, -z'

loop_
_atom_site_label
_atom_site_type_symbol
_atom_site_fract_x
_atom_site_fract_y
_atom_site_fract_z
_atom_site_U_iso_or_equiv
_atom_site_adp_type
_atom_site_occupancy
_atom_site_site_symmetry_order
_atom_site_calc_flag
_atom_site_refinement_flags_posn
_atom_site_refinement_flags_adp
_atom_site_refinement_flags_occupancy
_atom_site_disorder_assembly
_atom_site_disorder_group
Cd Cd 0.24881(2) 0.01263(2) 0.30020(2) 0.01594(8) Uani 1 1 d . . . . .
S1 S 0.20107(8) 0.24528(7) 0.28202(6) 0.02164(18) Uani 1 1 d . . . . .
S2 S 0.44987(8) 0.08041(7) 0.18577(5) 0.02047(17) Uani 1 1 d . . . . .
S3 S 0.30923(8) -0.21808(7) 0.29062(6) 0.02071(17) Uani 1 1 d . . . . .
S4 S 0.04659(8) -0.04897(7) 0.19308(6) 0.02090(17) Uani 1 1 d . . . . .
P1 P 0.13777(8) -0.21045(7) 0.21454(5) 0.01741(17) Uani 1 1 d . . . . .
P2 P 0.36493(8) 0.24181(7) 0.19914(6) 0.01782(17) Uani 1 1 d . . . . .
O1 O 0.4831(2) 0.3179(2) 0.23202(17) 0.0221(5) Uani 1 1 d . . . . .
O2 O 0.3252(2) 0.3087(2) 0.10350(16) 0.0237(5) Uani 1 1 d . . . . .
O3 O 0.0227(2) -0.2885(2) 0.25895(16) 0.0209(5) Uani 1 1 d . . . . .
O4 O 0.1688(2) -0.2733(2) 0.12354(16) 0.0232(5) Uani 1 1 d . . . . .
N1 N 0.0902(3) 0.0030(2) 0.42669(18) 0.0184(6) Uani 1 1 d . . . . .
N2 N 0.4108(3) 0.0061(2) 0.42553(18) 0.0180(6) Uani 1 1 d . . . . .
N3 N 0.6923(5) 0.7159(4) 0.4335(3) 0.0584(11) Uani 1 1 d . . . . .
N4 N 0.8120(5) 0.2285(5) 0.3963(3) 0.0743(17) Uani 1 1 d . . . . .
C1 C 0.4530(4) 0.4409(3) 0.2569(3) 0.0233(7) Uani 1 1 d . . . . .
H1 H 0.3547 0.4674 0.2402 0.028 Uiso 1 1 calc R U . . .
C2 C 0.5500(4) 0.5153(3) 0.2020(3) 0.0322(9) Uani 1 1 d . . . . .
H2A H 0.6464 0.4865 0.2155 0.048 Uiso 1 1 calc R U . . .
H2B H 0.5354 0.5974 0.2172 0.048 Uiso 1 1 calc R U . . .
H2C H 0.5313 0.5105 0.1373 0.048 Uiso 1 1 calc R U . . .
C3 C 0.4715(5) 0.4427(4) 0.3571(3) 0.0420(10) Uani 1 1 d . . . . .
H3A H 0.4036 0.3940 0.3884 0.063 Uiso 1 1 calc R U . . .
H3B H 0.4571 0.5239 0.3744 0.063 Uiso 1 1 calc R U . . .
H3C H 0.5658 0.4113 0.3741 0.063 Uiso 1 1 calc R U . . .
C4 C 0.2183(4) 0.2609(3) 0.0481(2) 0.0277(8) Uani 1 1 d . . . . .
H4 H 0.1800 0.1916 0.0825 0.033 Uiso 1 1 calc R U . . .
C5 C 0.2872(5) 0.2217(4) -0.0371(3) 0.0447(11) Uani 1 1 d . . . . .
H5A H 0.3220 0.2900 -0.0719 0.067 Uiso 1 1 calc R U . . .
H5B H 0.2194 0.1856 -0.0737 0.067 Uiso 1 1 calc R U . . .
H5C H 0.3649 0.1639 -0.0211 0.067 Uiso 1 1 calc R U . . .
C6 C 0.1039(5) 0.3572(4) 0.0312(3) 0.0450(11) Uani 1 1 d . . . . .
H6A H 0.0647 0.3791 0.0892 0.068 Uiso 1 1 calc R U . . .
H6B H 0.0307 0.3289 -0.0058 0.068 Uiso 1 1 calc R U . . .
H6C H 0.1419 0.4262 -0.0008 0.068 Uiso 1 1 calc R U . . .
C7 C 0.0543(4) -0.4154(3) 0.2875(3) 0.0272(8) Uani 1 1 d . . . . .
H7 H 0.1431 -0.4443 0.2590 0.033 Uiso 1 1 calc R U . . .
C8 C -0.0643(5) -0.4782(4) 0.2530(3) 0.0418(11) Uani 1 1 d . . . . .
H8A H -0.1504 -0.4523 0.2832 0.063 Uiso 1 1 calc R U . . .
H8B H -0.0458 -0.5634 0.2657 0.063 Uiso 1 1 calc R U . . .
H8C H -0.0741 -0.4598 0.1875 0.063 Uiso 1 1 calc R U . . .
C9 C 0.0687(5) -0.4289(4) 0.3893(3) 0.0451(11) Uani 1 1 d . . . . .
H9A H 0.1419 -0.3802 0.4081 0.068 Uiso 1 1 calc R U . . .
H9B H 0.0934 -0.5117 0.4088 0.068 Uiso 1 1 calc R U . . .
H9C H -0.0197 -0.4034 0.4170 0.068 Uiso 1 1 calc R U . . .
C10 C 0.2906(4) -0.2496(4) 0.0664(3) 0.0353(10) Uani 1 1 d . . . . .
H10 H 0.3737 -0.2450 0.1060 0.042 Uiso 1 1 calc R U . . .
C11 C 0.2644(6) -0.1347(4) 0.0106(3) 0.0527(13) Uani 1 1 d . . . . .
H11A H 0.1777 -0.1359 -0.0237 0.079 Uiso 1 1 calc R U . . .
H11B H 0.3418 -0.1234 -0.0315 0.079 Uiso 1 1 calc R U . . .
H11C H 0.2567 -0.0699 0.0506 0.079 Uiso 1 1 calc R U . . .
C12 C 0.3134(4) -0.3540(4) 0.0101(3) 0.0359(9) Uani 1 1 d . . . . .
H12A H 0.3236 -0.4266 0.0501 0.054 Uiso 1 1 calc R U . . .
H12B H 0.3979 -0.3461 -0.0261 0.054 Uiso 1 1 calc R U . . .
H12C H 0.2335 -0.3574 -0.0302 0.054 Uiso 1 1 calc R U . . .
C13 C 0.0030(3) -0.0832(3) 0.4409(2) 0.0204(7) Uani 1 1 d . . . . .
H13 H 0.0028 -0.1437 0.4001 0.025 Uiso 1 1 calc R U . . .
C14 C 0.0868(3) 0.0856(3) 0.4857(2) 0.0208(7) Uani 1 1 d . . . . .
H14 H 0.1475 0.1478 0.4774 0.025 Uiso 1 1 calc R U . . .
C15 C 0.4142(3) -0.0842(3) 0.4887(2) 0.0205(7) Uani 1 1 d . . . . .
H15 H 0.3540 -0.1458 0.4826 0.025 Uiso 1 1 calc R U . . .
C16 C 0.4973(3) 0.0906(3) 0.4372(2) 0.0207(7) Uani 1 1 d . . . . .
H16 H 0.4981 0.1563 0.3939 0.025 Uiso 1 1 calc R U . . .
C17 C 0.6917(4) 0.7703(4) 0.3664(3) 0.0351(9) Uani 1 1 d . . . . .
C18 C 0.6907(4) 0.8379(4) 0.2804(3) 0.0455(11) Uani 1 1 d . . . . .
H18A H 0.7792 0.8218 0.2494 0.068 Uiso 1 1 calc R U . . .
H18B H 0.6782 0.9221 0.2900 0.068 Uiso 1 1 calc R U . . .
H18C H 0.6140 0.8158 0.2432 0.068 Uiso 1 1 calc R U . . .
C19 C 0.8125(4) 0.2179(4) 0.3205(4) 0.0476(13) Uani 1 1 d . . . . .
C20 C 0.8130(4) 0.2061(4) 0.2239(3) 0.0412(10) Uani 1 1 d . . . . .
H20A H 0.7463 0.2656 0.1943 0.062 Uiso 1 1 calc R U . . .
H20B H 0.7867 0.1272 0.2120 0.062 Uiso 1 1 calc R U . . .
H20C H 0.9064 0.2177 0.2000 0.062 Uiso 1 1 calc R U . . .

loop_
_atom_site_aniso_label
_atom_site_aniso_U_11
_atom_site_aniso_U_22
_atom_site_aniso_U_33
_atom_site_aniso_U_23
_atom_site_aniso_U_13
_atom_site_aniso_U_12
Cd 0.01473(12) 0.01868(12) 0.01473(12) -0.00124(8) 0.00072(8) -0.00352(8)
S1 0.0188(4) 0.0213(4) 0.0247(4) -0.0006(3) 0.0054(3) -0.0022(3)
S2 0.0195(4) 0.0202(4) 0.0217(4) -0.0008(3) 0.0047(3) -0.0024(3)
S3 0.0169(4) 0.0231(4) 0.0228(4) -0.0037(3) -0.0027(3) -0.0037(3)
S4 0.0183(4) 0.0218(4) 0.0225(4) -0.0009(3) -0.0034(3) -0.0012(3)
P1 0.0149(4) 0.0204(4) 0.0178(4) -0.0047(3) 0.0017(3) -0.0036(3)
P2 0.0146(4) 0.0189(4) 0.0198(4) 0.0011(3) -0.0004(3) -0.0030(3)
O1 0.0154(11) 0.0191(12) 0.0321(13) -0.0034(10) -0.0004(10) -0.0020(9)
O2 0.0205(12) 0.0266(13) 0.0234(12) 0.0058(10) -0.0031(10) -0.0065(10)
O3 0.0165(11) 0.0221(12) 0.0242(12) -0.0015(10) 0.0044(9) -0.0030(9)
O4 0.0200(12) 0.0288(13) 0.0229(12) -0.0105(10) 0.0052(10) -0.0082(10)
N1 0.0163(13) 0.0217(14) 0.0175(14) -0.0030(11) 0.0021(11) -0.0010(11)
N2 0.0155(13) 0.0229(14) 0.0157(13) -0.0021(11) -0.0006(10) -0.0025(11)
N3 0.059(3) 0.074(3) 0.043(2) 0.001(2) 0.006(2) -0.016(2)
N4 0.039(2) 0.127(5) 0.051(3) 0.039(3) 0.002(2) -0.009(3)
C1 0.0192(17) 0.0178(16) 0.033(2) -0.0032(14) -0.0029(14) -0.0003(13)
C2 0.029(2) 0.0215(18) 0.046(2) -0.0033(17) 0.0052(17) -0.0052(15)
C3 0.059(3) 0.030(2) 0.037(2) -0.0096(18) 0.001(2) -0.002(2)
C4 0.0252(19) 0.034(2) 0.0241(18) 0.0038(15) -0.0050(15) -0.0110(16)
C5 0.050(3) 0.059(3) 0.027(2) -0.005(2) -0.0029(19) -0.017(2)
C6 0.034(2) 0.048(3) 0.052(3) 0.002(2) -0.022(2) -0.003(2)
C7 0.0196(17) 0.0211(18) 0.040(2) 0.0008(15) 0.0056(15) 0.0011(14)
C8 0.038(2) 0.023(2) 0.066(3) -0.0064(19) -0.004(2) -0.0061(17)
C9 0.051(3) 0.041(2) 0.041(3) 0.012(2) -0.002(2) -0.005(2)
C10 0.028(2) 0.053(3) 0.029(2) -0.0188(18) 0.0158(16) -0.0168(18)
C11 0.074(4) 0.043(3) 0.045(3) -0.015(2) 0.036(3) -0.021(2)
C12 0.031(2) 0.048(2) 0.030(2) -0.0124(18) 0.0075(17) -0.0002(18)
C13 0.0194(17) 0.0234(17) 0.0192(16) -0.0037(13) 0.0015(13) -0.0046(13)
C14 0.0190(16) 0.0226(17) 0.0216(17) -0.0027(14) 0.0011(13) -0.0053(13)
C15 0.0197(16) 0.0216(17) 0.0211(17) -0.0020(13) -0.0009(13) -0.0080(13)
C16 0.0203(17) 0.0231(17) 0.0188(16) 0.0009(13) -0.0010(13) -0.0054(14)
C17 0.025(2) 0.038(2) 0.044(3) -0.015(2) 0.0052(18) -0.0065(17)
C18 0.025(2) 0.053(3) 0.058(3) 0.000(2) 0.003(2) 0.0004(19)
C19 0.021(2) 0.053(3) 0.063(3) 0.032(2) 0.001(2) -0.0021(19)
C20 0.027(2) 0.036(2) 0.061(3) -0.009(2) -0.001(2) 0.0014(17)

loop_
_atom_type_symbol
_atom_type_description
_atom_type_scat_dispersion_real
_atom_type_scat_dispersion_imag
_atom_type_scat_source
C C 0.0181 0.0091 'International Tables Vol C Tables 4.2.6.8 and 6.1.1.4'
H H 0.0000 0.0000 'International Tables Vol C Tables 4.2.6.8 and 6.1.1.4'
Cd Cd 0.1185 4.6533 'International Tables Vol C Tables 4.2.6.8 and 6.1.1.4'
N N 0.0311 0.0180 'International Tables Vol C Tables 4.2.6.8 and 6.1.1.4'
O O 0.0492 0.0322 'International Tables Vol C Tables 4.2.6.8 and 6.1.1.4'
P P 0.2955 0.4335 'International Tables Vol C Tables 4.2.6.8 and 6.1.1.4'
S S 0.3331 0.5567 'International Tables Vol C Tables 4.2.6.8 and 6.1.1.4'

loop_
_geom_angle_atom_site_label_1
_geom_angle_atom_site_label_2
_geom_angle_atom_site_label_3
_geom_angle
_geom_angle_site_symmetry_1
_geom_angle_site_symmetry_3
N1 Cd N2 79.49(9) . .
N1 Cd S1 89.97(7) . .
N2 Cd S1 96.81(7) . .
N1 Cd S3 98.54(7) . .
N2 Cd S3 88.27(7) . .
S1 Cd S3 170.78(3) . .
N1 Cd S4 89.22(7) . .
N2 Cd S4 160.15(7) . .
S1 Cd S4 99.48(3) . .
S3 Cd S4 77.23(2) . .
N1 Cd S2 162.22(7) . .
N2 Cd S2 89.86(7) . .
S1 Cd S2 77.09(2) . .
S3 Cd S2 95.30(3) . .
S4 Cd S2 104.75(3) . .
P2 S1 Cd 85.10(4) . .
P2 S2 Cd 84.46(4) . .
P1 S3 Cd 84.52(4) . .
P1 S4 Cd 84.38(4) . .
O3 P1 O4 101.12(13) . .
O3 P1 S4 105.65(10) . .
O4 P1 S4 113.03(10) . .
O3 P1 S3 112.15(10) . .
O4 P1 S3 110.30(10) . .
S4 P1 S3 113.81(5) . .
O1 P2 O2 101.35(13) . .
O1 P2 S2 107.37(10) . .
O2 P2 S2 111.61(10) . .
O1 P2 S1 111.90(10) . .
O2 P2 S1 110.58(10) . .
S2 P2 S1 113.35(5) . .
C1 O1 P2 121.8(2) . .
C4 O2 P2 118.3(2) . .
C7 O3 P1 121.2(2) . .
C10 O4 P1 122.5(2) . .
C14 N1 C13 117.3(3) . .
C14 N1 Cd 119.9(2) . .
C13 N1 Cd 122.8(2) . .
C15 N2 C16 116.7(3) . .
C15 N2 Cd 119.8(2) . .
C16 N2 Cd 123.5(2) . .
O1 C1 C3 108.2(3) . .
O1 C1 C2 106.5(3) . .
C3 C1 C2 114.0(3) . .
O1 C1 H1 109.3 . .
C3 C1 H1 109.3 . .
C2 C1 H1 109.3 . .
C1 C2 H2A 109.5 . .
C1 C2 H2B 109.5 . .
H2A C2 H2B 109.5 . .
C1 C2 H2C 109.5 . .
H2A C2 H2C 109.5 . .
H2B C2 H2C 109.5 . .
C1 C3 H3A 109.5 . .
C1 C3 H3B 109.5 . .
H3A C3 H3B 109.5 . .
C1 C3 H3C 109.5 . .
H3A C3 H3C 109.5 . .
H3B C3 H3C 109.5 . .
O2 C4 C6 107.0(3) . .
O2 C4 C5 107.8(3) . .
C6 C4 C5 113.8(4) . .
O2 C4 H4 109.4 . .
C6 C4 H4 109.4 . .
C5 C4 H4 109.4 . .
C4 C5 H5A 109.5 . .
C4 C5 H5B 109.5 . .
H5A C5 H5B 109.5 . .
C4 C5 H5C 109.5 . .
H5A C5 H5C 109.5 . .
H5B C5 H5C 109.5 . .
C4 C6 H6A 109.5 . .
C4 C6 H6B 109.5 . .
H6A C6 H6B 109.5 . .
C4 C6 H6C 109.5 . .
H6A C6 H6C 109.5 . .
H6B C6 H6C 109.5 . .
C8 C7 O3 105.6(3) . .
C8 C7 C9 113.3(4) . .
O3 C7 C9 108.7(3) . .
C8 C7 H7 109.7 . .
O3 C7 H7 109.7 . .
C9 C7 H7 109.7 . .
C7 C8 H8A 109.5 . .
C7 C8 H8B 109.5 . .
H8A C8 H8B 109.5 . .
C7 C8 H8C 109.5 . .
H8A C8 H8C 109.5 . .
H8B C8 H8C 109.5 . .
C7 C9 H9A 109.5 . .
C7 C9 H9B 109.5 . .
H9A C9 H9B 109.5 . .
C7 C9 H9C 109.5 . .
H9A C9 H9C 109.5 . .
H9B C9 H9C 109.5 . .
O4 C10 C12 105.8(3) . .
O4 C10 C11 110.0(3) . .
C12 C10 C11 113.3(4) . .
O4 C10 H10 109.2 . .
C12 C10 H10 109.2 . .
C11 C10 H10 109.2 . .
C10 C11 H11A 109.5 . .
C10 C11 H11B 109.5 . .
H11A C11 H11B 109.5 . .
C10 C11 H11C 109.5 . .
H11A C11 H11C 109.5 . .
H11B C11 H11C 109.5 . .
C10 C12 H12A 109.5 . .
C10 C12 H12B 109.5 . .
H12A C12 H12B 109.5 . .
C10 C12 H12C 109.5 . .
H12A C12 H12C 109.5 . .
H12B C12 H12C 109.5 . .
N1 C13 C14 121.1(3) . 2_556
N1 C13 H13 119.4 . .
C14 C13 H13 119.4 2_556 .
N1 C14 C13 121.6(3) . 2_556
N1 C14 H14 119.2 . .
C13 C14 H14 119.2 2_556 .
N2 C15 C16 122.0(3) . 2_656
N2 C15 H15 119.0 . .
C16 C15 H15 119.0 2_656 .
N2 C16 C15 121.3(3) . 2_656
N2 C16 H16 119.3 . .
C15 C16 H16 119.3 2_656 .
N3 C17 C18 179.1(5) . .
C17 C18 H18A 109.5 . .
C17 C18 H18B 109.5 . .
H18A C18 H18B 109.5 . .
C17 C18 H18C 109.5 . .
H18A C18 H18C 109.5 . .
H18B C18 H18C 109.5 . .
N4 C19 C20 179.2(6) . .
C19 C20 H20A 109.5 . .
C19 C20 H20B 109.5 . .
H20A C20 H20B 109.5 . .
C19 C20 H20C 109.5 . .
H20A C20 H20C 109.5 . .
H20B C20 H20C 109.5 . .

loop_
_geom_bond_atom_site_label_1
_geom_bond_atom_site_label_2
_geom_bond_distance
_geom_bond_site_symmetry_2
Cd N1 2.416(3) .
Cd N2 2.420(3) .
Cd S1 2.6537(8) .
Cd S3 2.6681(8) .
Cd S4 2.6780(8) .
Cd S2 2.6861(8) .
S1 P2 1.9974(12) .
S2 P2 1.9849(12) .
S3 P1 1.9946(11) .
S4 P1 1.9879(12) .
P1 O3 1.581(2) .
P1 O4 1.590(2) .
P2 O1 1.577(2) .
P2 O2 1.591(2) .
O1 C1 1.485(4) .
O2 C4 1.477(4) .
O3 C7 1.487(4) .
O4 C10 1.474(4) .
N1 C14 1.331(4) .
N1 C13 1.340(4) .
N2 C15 1.336(4) .
N2 C16 1.338(4) .
N3 C17 1.130(6) .
N4 C19 1.137(7) .
C1 C3 1.496(6) .
C1 C2 1.502(5) .
C1 H1 1.0000 .
C2 H2A 0.9800 .
C2 H2B 0.9800 .
C2 H2C 0.9800 .
C3 H3A 0.9800 .
C3 H3B 0.9800 .
C3 H3C 0.9800 .
C4 C6 1.508(6) .
C4 C5 1.506(6) .
C4 H4 1.0000 .
C5 H5A 0.9800 .
C5 H5B 0.9800 .
C5 H5C 0.9800 .
C6 H6A 0.9800 .
C6 H6B 0.9800 .
C6 H6C 0.9800 .
C7 C8 1.499(5) .
C7 C9 1.508(6) .
C7 H7 1.0000 .
C8 H8A 0.9800 .
C8 H8B 0.9800 .
C8 H8C 0.9800 .
C9 H9A 0.9800 .
C9 H9B 0.9800 .
C9 H9C 0.9800 .
C10 C12 1.507(5) .
C10 C11 1.501(7) .
C10 H10 1.0000 .
C11 H11A 0.9800 .
C11 H11B 0.9800 .
C11 H11C 0.9800 .
C12 H12A 0.9800 .
C12 H12B 0.9800 .
C12 H12C 0.9800 .
C13 C14 1.387(5) 2_556
C13 H13 0.9500 .
C14 C13 1.387(5) 2_556
C14 H14 0.9500 .
C15 C16 1.385(5) 2_656
C15 H15 0.9500 .
C16 C15 1.385(5) 2_656
C16 H16 0.9500 .
C17 C18 1.438(7) .
C18 H18A 0.9800 .
C18 H18B 0.9800 .
C18 H18C 0.9800 .
C19 C20 1.446(7) .
C20 H20A 0.9800 .
C20 H20B 0.9800 .
C20 H20C 0.9800 .

loop_
_geom_torsion_atom_site_label_1
_geom_torsion_atom_site_label_2
_geom_torsion_atom_site_label_3
_geom_torsion_atom_site_label_4
_geom_torsion
_geom_torsion_site_symmetry_1
_geom_torsion_site_symmetry_2
_geom_torsion_site_symmetry_3
_geom_torsion_site_symmetry_4
O2 P2 O1 C1 68.4(3) . . . .
S2 P2 O1 C1 -174.4(2) . . . .
S1 P2 O1 C1 -49.4(3) . . . .
O1 P2 O2 C4 178.0(2) . . . .
S2 P2 O2 C4 63.9(3) . . . .
S1 P2 O2 C4 -63.2(3) . . . .
O4 P1 O3 C7 64.0(3) . . . .
S4 P1 O3 C7 -178.0(2) . . . .
S3 P1 O3 C7 -53.5(3) . . . .
O3 P1 O4 C10 -166.6(3) . . . .
S4 P1 O4 C10 80.9(3) . . . .
S3 P1 O4 C10 -47.8(3) . . . .
P2 O1 C1 C3 110.5(3) . . . .
P2 O1 C1 C2 -126.5(3) . . . .
P2 O2 C4 C6 121.8(3) . . . .
P2 O2 C4 C5 -115.4(3) . . . .
P1 O3 C7 C8 -134.1(3) . . . .
P1 O3 C7 C9 104.0(3) . . . .
P1 O4 C10 C12 159.1(3) . . . .
P1 O4 C10 C11 -78.2(4) . . . .
C14 N1 C13 C14 0.1(5) . . . 2_556
Cd N1 C13 C14 -179.9(2) . . . 2_556
C13 N1 C14 C13 -0.1(5) . . . 2_556
Cd N1 C14 C13 179.9(2) . . . 2_556
C16 N2 C15 C16 -0.1(5) . . . 2_656
Cd N2 C15 C16 -178.5(3) . . . 2_656
C15 N2 C16 C15 0.1(5) . . . 2_656
Cd N2 C16 C15 178.4(2) . . . 2_656
